data_1555360
loop_
_publ_author_name
'Dhiman, Seema'
'Ramasastry, S. S. V.'

_publ_section_title
;
 One-Pot Relay Gold(I) and Br\/onsted Acid Catalysis:
 Cyclopenta[b]annulation of Indoles via Hydroamination/Nazarov-Type
 Cyclization Cascade of Enynols.
;
_journal_issue 20
_journal_name_full 'Organic letters'
_journal_page_first 5116
_journal_page_last 5119
_journal_paper_doi 10.1021/acs.orglett.5b02632
_journal_volume 17
_journal_year 2015
_chemical_formula_moiety 'C38 H30 N2 O4 S2'
_chemical_formula_sum 'C38 H30 N2 O4 S2'
_chemical_formula_weight 642.76
_space_group_crystal_system triclinic
_space_group_IT_number 2
_space_group_name_Hall '-P 1'
_space_group_name_H-M_alt 'P -1'
_atom_sites_solution_hydrogens geom
_atom_sites_solution_primary direct
_atom_sites_solution_secondary difmap
_audit_creation_date 2015-06-06
_audit_creation_method
;
Olex2 1.2
(compiled 2015.01.26 svn.r3150 for OlexSys, GUI svn.r4998)
;
_cell_angle_alpha 90.830(3)
_cell_angle_beta 105.888(3)
_cell_angle_gamma 110.831(3)
_cell_formula_units_Z 2
_cell_length_a 9.370(3)
_cell_length_b 12.582(4)
_cell_length_c 14.702(4)
_cell_measurement_reflns_used 9576
_cell_measurement_temperature 296.15
_cell_measurement_theta_max 24.63
_cell_measurement_theta_min 2.41
_cell_volume 1546.0(8)
_computing_molecular_graphics 'Olex2 (Dolomanov et al., 2009)'
_computing_publication_material 'Olex2 (Dolomanov et al., 2009)'
_computing_structure_refinement 'XL (Sheldrick, 2008)'
_computing_structure_solution 'SIR2004 (Burla et al., 2007)'
_diffrn_ambient_temperature 296.15
_diffrn_measured_fraction_theta_full 0.995
_diffrn_measured_fraction_theta_max 0.995
_diffrn_measurement_device_type 'Bruker APEX-II CCD'
_diffrn_measurement_method '\f and \w scans'
_diffrn_radiation_monochromator graphite
_diffrn_radiation_type MoK\a
_diffrn_radiation_wavelength 0.71073
_diffrn_reflns_av_R_equivalents 0.0309
_diffrn_reflns_av_unetI/netI 0.0206
_diffrn_reflns_limit_h_max 11
_diffrn_reflns_limit_h_min -11
_diffrn_reflns_limit_k_max 15
_diffrn_reflns_limit_k_min -15
_diffrn_reflns_limit_l_max 17
_diffrn_reflns_limit_l_min -17
_diffrn_reflns_number 33393
_diffrn_reflns_theta_full 25.18
_diffrn_reflns_theta_max 25.18
_diffrn_reflns_theta_min 1.45
_diffrn_source 'fine-focus sealed tube'
_diffrn_standards_number 0
_exptl_absorpt_coefficient_mu 0.218
_exptl_absorpt_correction_T_max 0.7452
_exptl_absorpt_correction_T_min 0.7008
_exptl_absorpt_correction_type multi-scan
_exptl_absorpt_process_details
;
SADABS-2012/1 (Bruker,2012) was used for absorption correction.
wR2(int) was 0.0547 before and 0.0456 after correction.
The Ratio of minimum to maximum transmission is 0.9404.
The \l/2 correction factor is 0.0015.
;
_exptl_crystal_colour 'clear light colourless'
_exptl_crystal_colour_lustre clear
_exptl_crystal_colour_modifier light
_exptl_crystal_colour_primary colourless
_exptl_crystal_density_diffrn 1.381
_exptl_crystal_density_method 'not measured'
_exptl_crystal_description block
_exptl_crystal_F_000 672
_exptl_crystal_size_max 0.2
_exptl_crystal_size_mid 0.2
_exptl_crystal_size_min 0.2
_refine_diff_density_max 0.244
_refine_diff_density_min -0.453
_refine_diff_density_rms 0.034
_refine_ls_extinction_method none
_refine_ls_goodness_of_fit_ref 1.027
_refine_ls_hydrogen_treatment constr
_refine_ls_matrix_type full
_refine_ls_number_parameters 417
_refine_ls_number_reflns 5526
_refine_ls_number_restraints 0
_refine_ls_restrained_S_all 1.027
_refine_ls_R_factor_all 0.0523
_refine_ls_R_factor_gt 0.0391
_refine_ls_shift/su_max 0.001
_refine_ls_shift/su_mean 0.000
_refine_ls_structure_factor_coef Fsqd
_refine_ls_weighting_details 'calc w=1/[\s^2^(Fo^2^)+(0.0454P)^2^+0.6013P] where P=(Fo^2^+2Fc^2^)/3'
_refine_ls_weighting_scheme calc
_refine_ls_wR_factor_gt 0.0965
_refine_ls_wR_factor_ref 0.1058
_reflns_number_gt 4408
_reflns_number_total 5526
_reflns_threshold_expression >2sigma(I)
_cod_data_source_file ol5b02632_si_002.cif
_cod_data_source_block sci250_se_12_178_0m
_cod_database_code 1555360
_olex2_refinement_description
;
1. Fixed Uiso
 At 1.2 times of:
  All C(H) groups, All C(H,H) groups
 At 1.5 times of:
  All C(H,H,H) groups
2.a Ternary CH refined with riding coordinates:
 C6(H6)
2.b Secondary CH2 refined with riding coordinates:
 C8(H8A,H8B)
2.c Aromatic/amide H refined with riding coordinates:
 C3(H3), C4(H4), C11(H11), C12(H12), C18(H18), C19(H19), C20(H20), C21(H21),
 C23(H23), C24(H24), C26(H26), C27(H27), C28(H28), C29(H29), C32(H32), C33(H33),
  C34(H34), C35(H35), C36(H36), C37(H37), C38(H38)
2.d Idealised Me refined as rotating group:
 C1(H1A,H1B,H1C), C14(H14A,H14B,H14C)
;
_olex2_submission_special_instructions 'No special instructions were received'

loop_
_space_group_symop_id
_space_group_symop_operation_xyz
1 'x, y, z'
2 '-x, -y, -z'

loop_
_atom_site_label
_atom_site_type_symbol
_atom_site_fract_x
_atom_site_fract_y
_atom_site_fract_z
_atom_site_U_iso_or_equiv
_atom_site_adp_type
_atom_site_occupancy
_atom_site_calc_flag
_atom_site_refinement_flags_posn
S1 S 0.47112(6) 0.73155(4) 0.48731(3) 0.04268(14) Uani 1 d .
S2 S 0.36890(8) 0.28461(5) 0.07026(5) 0.0717(2) Uani 1 d .
O1 O 0.57234(18) 0.68826(13) 0.55505(9) 0.0573(4) Uani 1 d .
O2 O 0.43962(17) 0.82682(11) 0.51790(10) 0.0539(4) Uani 1 d .
O0AA O 0.3425(3) 0.23869(16) -0.02442(15) 0.1034(7) Uani 1 d .
N1 N 0.55834(17) 0.76943(13) 0.40287(10) 0.0390(4) Uani 1 d .
N2 N 0.3693(2) 0.41667(15) 0.06543(13) 0.0613(5) Uani 1 d .
O3 O 0.5088(2) 0.29502(15) 0.14451(16) 0.0943(7) Uani 1 d .
C1 C -0.1630(3) 0.3353(2) 0.32843(19) 0.0800(8) Uani 1 d .
H1A H -0.2465 0.3545 0.3415 0.120 Uiso 1 calc GR
H1B H -0.1564 0.2694 0.3587 0.120 Uiso 1 calc GR
H1C H -0.1863 0.3185 0.2608 0.120 Uiso 1 calc GR
C2 C -0.0058(3) 0.43495(19) 0.36661(15) 0.0555(5) Uani 1 d .
C3 C 0.0007(3) 0.5431(2) 0.39057(16) 0.0591(6) Uani 1 d .
H3 H -0.0942 0.5547 0.3834 0.071 Uiso 1 calc R
C4 C 0.1447(2) 0.63489(18) 0.42509(15) 0.0511(5) Uani 1 d .
H4 H 0.1463 0.7075 0.4399 0.061 Uiso 1 calc R
C5 C 0.2863(2) 0.61778(16) 0.43742(13) 0.0414(4) Uani 1 d .
C6 C 0.6417(2) 0.69830(15) 0.37543(13) 0.0400(4) Uani 1 d .
H6 H 0.6473 0.6438 0.4219 0.048 Uiso 1 calc R
C7 C 0.5447(2) 0.63099(16) 0.27957(14) 0.0429(4) Uani 1 d .
C8 C 0.5457(2) 0.51846(17) 0.24274(15) 0.0505(5) Uani 1 d .
H8A H 0.6509 0.5255 0.2401 0.061 Uiso 1 calc R
H8B H 0.5079 0.4581 0.2806 0.061 Uiso 1 calc R
C9 C 0.4300(2) 0.49937(17) 0.14550(15) 0.0510(5) Uani 1 d .
C10 C 0.2010(3) 0.20959(18) 0.10650(16) 0.0567(5) Uani 1 d .
C11 C 0.0537(3) 0.1562(3) 0.03999(19) 0.0881(9) Uani 1 d .
H11 H 0.0435 0.1571 -0.0247 0.106 Uiso 1 calc R
C12 C -0.0784(3) 0.1014(3) 0.0697(2) 0.0974(10) Uani 1 d .
H12 H -0.1776 0.0659 0.0243 0.117 Uiso 1 calc R
C13 C -0.0675(4) 0.0979(2) 0.1638(3) 0.0862(9) Uani 1 d .
C14 C -0.2149(5) 0.0389(3) 0.1938(3) 0.1464(17) Uani 1 d .
H14A H -0.2901 0.0753 0.1714 0.220 Uiso 1 calc GR
H14B H -0.1860 0.0440 0.2620 0.220 Uiso 1 calc GR
H14C H -0.2624 -0.0402 0.1670 0.220 Uiso 1 calc GR
C15 C 0.3731(2) 0.58396(17) 0.12731(14) 0.0481(5) Uani 1 d .
C16 C 0.2621(3) 0.55573(19) 0.03233(14) 0.0549(5) Uani 1 d .
C17 C 0.2595(3) 0.4507(2) -0.00396(15) 0.0627(6) Uani 1 d .
C18 C 0.1581(4) 0.3938(2) -0.09364(18) 0.0849(9) Uani 1 d .
H18 H 0.1571 0.3244 -0.1169 0.102 Uiso 1 calc R
C19 C 0.0596(4) 0.4445(3) -0.14625(18) 0.0968(11) Uani 1 d .
H19 H -0.0103 0.4078 -0.2057 0.116 Uiso 1 calc R
C20 C 0.0627(3) 0.5483(3) -0.11263(17) 0.0867(9) Uani 1 d .
H20 H -0.0036 0.5810 -0.1504 0.104 Uiso 1 calc R
C21 C 0.1618(3) 0.6045(2) -0.02442(15) 0.0683(7) Uani 1 d .
H21 H 0.1620 0.6744 -0.0027 0.082 Uiso 1 calc R
C22 C 0.4479(2) 0.66865(16) 0.21393(13) 0.0431(4) Uani 1 d .
C23 C 0.1381(3) 0.42074(18) 0.37832(16) 0.0595(6) Uani 1 d .
H23 H 0.1366 0.3487 0.3616 0.071 Uiso 1 calc R
C24 C 0.2828(3) 0.51024(17) 0.41395(15) 0.0529(5) Uani 1 d .
H24 H 0.3777 0.4983 0.4222 0.063 Uiso 1 calc R
C25 C 0.4960(2) 0.83001(15) 0.32961(13) 0.0386(4) Uani 1 d .
C26 C 0.4995(2) 0.93807(16) 0.35237(14) 0.0443(4) Uani 1 d .
H26 H 0.5404 0.9714 0.4155 0.053 Uiso 1 calc R
C27 C 0.4427(3) 0.99655(18) 0.28196(16) 0.0575(5) Uani 1 d .
H27 H 0.4440 1.0688 0.2977 0.069 Uiso 1 calc R
C28 C 0.3839(3) 0.9480(2) 0.18812(17) 0.0675(6) Uani 1 d .
H28 H 0.3443 0.9872 0.1407 0.081 Uiso 1 calc R
C29 C 0.3836(3) 0.84135(19) 0.16442(15) 0.0600(6) Uani 1 d .
H29 H 0.3466 0.8104 0.1007 0.072 Uiso 1 calc R
C30 C 0.4375(2) 0.77941(16) 0.23419(14) 0.0437(4) Uani 1 d .
C31 C 0.8125(2) 0.77592(15) 0.38181(14) 0.0417(4) Uani 1 d .
C32 C 0.9192(2) 0.82752(19) 0.47027(15) 0.0556(5) Uani 1 d .
H32 H 0.8860 0.8127 0.5245 0.067 Uiso 1 calc R
C33 C 1.0733(3) 0.9002(2) 0.47961(19) 0.0655(6) Uani 1 d .
H33 H 1.1427 0.9346 0.5397 0.079 Uiso 1 calc R
C34 C 1.1246(3) 0.92212(19) 0.4013(2) 0.0671(7) Uani 1 d .
H34 H 1.2289 0.9713 0.4076 0.081 Uiso 1 calc R
C35 C 1.0212(3) 0.8709(2) 0.3130(2) 0.0761(7) Uani 1 d .
H35 H 1.0559 0.8849 0.2593 0.091 Uiso 1 calc R
C36 C 0.8652(3) 0.7984(2) 0.30333(17) 0.0616(6) Uani 1 d .
H36 H 0.7958 0.7648 0.2431 0.074 Uiso 1 calc R
C37 C 0.2154(3) 0.20589(19) 0.20156(17) 0.0690(7) Uani 1 d .
H37 H 0.3146 0.2410 0.2470 0.083 Uiso 1 calc R
C38 C 0.0820(4) 0.1499(2) 0.2292(2) 0.0885(9) Uani 1 d .
H38 H 0.0926 0.1470 0.2938 0.106 Uiso 1 calc R

loop_
_atom_site_aniso_label
_atom_site_aniso_U_11
_atom_site_aniso_U_22
_atom_site_aniso_U_33
_atom_site_aniso_U_23
_atom_site_aniso_U_13
_atom_site_aniso_U_12
S1 0.0485(3) 0.0437(3) 0.0367(2) -0.00092(19) 0.0115(2) 0.0194(2)
S2 0.0633(4) 0.0540(3) 0.0887(5) -0.0289(3) 0.0326(3) 0.0055(3)
O1 0.0631(9) 0.0685(10) 0.0401(7) 0.0068(7) 0.0054(7) 0.0318(8)
O2 0.0665(9) 0.0468(8) 0.0538(8) -0.0062(6) 0.0251(7) 0.0226(7)
O0AA 0.1188(16) 0.0728(12) 0.1074(15) -0.0420(11) 0.0672(13) -0.0003(11)
N1 0.0387(8) 0.0401(8) 0.0403(8) -0.0003(7) 0.0110(7) 0.0177(7)
N2 0.0631(11) 0.0489(10) 0.0591(11) -0.0181(9) 0.0272(10) 0.0004(9)
O3 0.0539(10) 0.0714(12) 0.1426(18) -0.0391(12) 0.0115(11) 0.0212(9)
C1 0.0648(16) 0.0725(17) 0.0793(18) 0.0078(14) 0.0117(14) 0.0060(13)
C2 0.0566(13) 0.0544(13) 0.0467(12) 0.0125(10) 0.0129(10) 0.0121(11)
C3 0.0504(13) 0.0652(15) 0.0630(14) 0.0121(11) 0.0144(11) 0.0250(11)
C4 0.0561(12) 0.0490(12) 0.0551(12) 0.0072(10) 0.0172(10) 0.0270(10)
C5 0.0487(11) 0.0413(10) 0.0385(10) 0.0065(8) 0.0152(8) 0.0200(9)
C6 0.0399(10) 0.0368(10) 0.0437(10) -0.0027(8) 0.0097(8) 0.0174(8)
C7 0.0391(10) 0.0384(10) 0.0473(11) -0.0065(8) 0.0117(9) 0.0113(8)
C8 0.0449(11) 0.0421(11) 0.0599(13) -0.0112(9) 0.0151(10) 0.0120(9)
C9 0.0454(11) 0.0453(11) 0.0528(12) -0.0148(9) 0.0180(10) 0.0040(9)
C10 0.0567(13) 0.0452(12) 0.0596(13) -0.0082(10) 0.0139(11) 0.0120(10)
C11 0.0714(17) 0.093(2) 0.0587(15) 0.0084(14) 0.0064(13) -0.0073(15)
C12 0.0581(16) 0.094(2) 0.105(2) 0.0277(19) 0.0062(16) 0.0009(15)
C13 0.093(2) 0.0583(16) 0.118(3) 0.0203(17) 0.056(2) 0.0216(15)
C14 0.141(3) 0.096(3) 0.232(5) 0.035(3) 0.129(4) 0.023(2)
C15 0.0413(10) 0.0477(12) 0.0441(11) -0.0071(9) 0.0133(9) 0.0036(9)
C16 0.0491(12) 0.0597(13) 0.0399(11) -0.0031(10) 0.0172(10) -0.0008(10)
C17 0.0593(14) 0.0652(14) 0.0442(12) -0.0088(11) 0.0247(11) -0.0055(11)
C18 0.097(2) 0.0778(18) 0.0472(14) -0.0196(13) 0.0327(15) -0.0133(16)
C19 0.096(2) 0.109(3) 0.0353(13) -0.0025(15) 0.0119(14) -0.0147(19)
C20 0.0746(18) 0.105(2) 0.0412(13) 0.0108(14) 0.0071(12) -0.0040(16)
C21 0.0594(14) 0.0787(16) 0.0444(12) 0.0069(11) 0.0114(11) 0.0027(12)
C22 0.0391(10) 0.0415(10) 0.0420(10) -0.0035(8) 0.0114(8) 0.0081(8)
C23 0.0677(15) 0.0413(12) 0.0688(14) 0.0042(10) 0.0208(12) 0.0194(11)
C24 0.0528(12) 0.0448(11) 0.0650(13) 0.0053(10) 0.0193(10) 0.0218(10)
C25 0.0321(9) 0.0400(10) 0.0429(10) 0.0026(8) 0.0101(8) 0.0134(8)
C26 0.0424(10) 0.0416(10) 0.0497(11) 0.0003(9) 0.0142(9) 0.0167(9)
C27 0.0642(14) 0.0458(12) 0.0660(14) 0.0067(10) 0.0166(11) 0.0266(11)
C28 0.0812(17) 0.0586(14) 0.0634(15) 0.0170(12) 0.0102(13) 0.0350(13)
C29 0.0699(15) 0.0565(13) 0.0438(12) 0.0041(10) 0.0050(11) 0.0214(12)
C30 0.0393(10) 0.0418(10) 0.0453(11) 0.0014(8) 0.0102(8) 0.0117(8)
C31 0.0383(10) 0.0366(10) 0.0516(11) -0.0033(8) 0.0112(9) 0.0176(8)
C32 0.0465(12) 0.0602(13) 0.0532(12) -0.0028(10) 0.0090(10) 0.0168(10)
C33 0.0431(12) 0.0606(14) 0.0763(16) -0.0108(12) 0.0018(12) 0.0130(11)
C34 0.0432(12) 0.0508(13) 0.103(2) -0.0013(13) 0.0228(13) 0.0119(10)
C35 0.0634(15) 0.0786(17) 0.0835(18) 0.0025(14) 0.0378(14) 0.0117(13)
C36 0.0539(13) 0.0663(14) 0.0574(13) -0.0068(11) 0.0191(11) 0.0127(11)
C37 0.0819(17) 0.0477(13) 0.0599(15) -0.0030(11) 0.0093(13) 0.0134(12)
C38 0.132(3) 0.0563(16) 0.0724(18) 0.0073(13) 0.0464(19) 0.0173(17)

loop_
_atom_type_symbol
_atom_type_description
_atom_type_scat_dispersion_real
_atom_type_scat_dispersion_imag
_atom_type_scat_source
C C 0.0033 0.0016 'International Tables Vol C Tables 4.2.6.8 and 6.1.1.4'
H H 0.0000 0.0000 'International Tables Vol C Tables 4.2.6.8 and 6.1.1.4'
N N 0.0061 0.0033 'International Tables Vol C Tables 4.2.6.8 and 6.1.1.4'
O O 0.0106 0.0060 'International Tables Vol C Tables 4.2.6.8 and 6.1.1.4'
S S 0.1246 0.1234 'International Tables Vol C Tables 4.2.6.8 and 6.1.1.4'

loop_
_geom_angle_atom_site_label_1
_geom_angle_atom_site_label_2
_geom_angle_atom_site_label_3
_geom_angle
O1 S1 N1 105.68(9)
O1 S1 C5 107.74(9)
O2 S1 O1 119.17(9)
O2 S1 N1 107.50(8)
O2 S1 C5 107.88(9)
N1 S1 C5 108.50(8)
O0AA S2 N2 106.87(12)
O0AA S2 C10 108.54(11)
N2 S2 C10 104.43(10)
O3 S2 O0AA 121.45(13)
O3 S2 N2 105.52(10)
O3 S2 C10 108.72(13)
C6 N1 S1 118.61(12)
C25 N1 S1 119.25(12)
C25 N1 C6 116.02(14)
C9 N2 S2 123.64(17)
C9 N2 C17 105.90(18)
C17 N2 S2 126.00(15)
H1A C1 H1B 109.5
H1A C1 H1C 109.5
H1B C1 H1C 109.5
C2 C1 H1A 109.5
C2 C1 H1B 109.5
C2 C1 H1C 109.5
C3 C2 C1 121.5(2)
C3 C2 C23 117.6(2)
C23 C2 C1 120.9(2)
C2 C3 H3 119.2
C2 C3 C4 121.7(2)
C4 C3 H3 119.2
C3 C4 H4 120.3
C5 C4 C3 119.43(19)
C5 C4 H4 120.3
C4 C5 S1 120.25(15)
C24 C5 S1 119.79(15)
C24 C5 C4 119.92(19)
N1 C6 H6 107.9
N1 C6 C7 109.26(14)
N1 C6 C31 108.94(14)
C7 C6 H6 107.9
C7 C6 C31 114.70(16)
C31 C6 H6 107.9
C6 C7 C8 125.97(17)
C22 C7 C6 122.03(17)
C22 C7 C8 111.97(17)
C7 C8 H8A 111.9
C7 C8 H8B 111.9
H8A C8 H8B 109.6
C9 C8 C7 99.44(16)
C9 C8 H8A 111.9
C9 C8 H8B 111.9
N2 C9 C8 135.8(2)
C15 C9 N2 110.7(2)
C15 C9 C8 113.44(17)
C11 C10 S2 120.33(19)
C37 C10 S2 119.96(18)
C37 C10 C11 119.7(2)
C10 C11 H11 120.1
C12 C11 C10 119.7(3)
C12 C11 H11 120.1
C11 C12 H12 119.2
C13 C12 C11 121.7(3)
C13 C12 H12 119.2
C12 C13 C14 120.3(3)
C12 C13 C38 117.7(3)
C38 C13 C14 122.1(3)
C13 C14 H14A 109.5
C13 C14 H14B 109.5
C13 C14 H14C 109.5
H14A C14 H14B 109.5
H14A C14 H14C 109.5
H14B C14 H14C 109.5
C9 C15 C16 108.44(18)
C9 C15 C22 106.82(18)
C16 C15 C22 144.7(2)
C17 C16 C15 105.9(2)
C21 C16 C15 135.7(2)
C21 C16 C17 118.3(2)
C16 C17 N2 108.88(18)
C18 C17 N2 129.2(3)
C18 C17 C16 121.9(3)
C17 C18 H18 121.2
C19 C18 C17 117.6(3)
C19 C18 H18 121.2
C18 C19 H19 119.3
C18 C19 C20 121.3(3)
C20 C19 H19 119.3
C19 C20 H20 119.3
C21 C20 C19 121.4(3)
C21 C20 H20 119.3
C16 C21 H21 120.3
C20 C21 C16 119.4(3)
C20 C21 H21 120.3
C7 C22 C15 108.32(17)
C7 C22 C30 120.21(17)
C30 C22 C15 131.41(18)
C2 C23 H23 119.1
C24 C23 C2 121.8(2)
C24 C23 H23 119.1
C5 C24 H24 120.2
C23 C24 C5 119.6(2)
C23 C24 H24 120.2
C26 C25 N1 120.49(16)
C26 C25 C30 120.50(17)
C30 C25 N1 118.96(16)
C25 C26 H26 119.8
C27 C26 C25 120.31(19)
C27 C26 H26 119.8
C26 C27 H27 120.0
C26 C27 C28 120.0(2)
C28 C27 H27 120.0
C27 C28 H28 119.9
C27 C28 C29 120.1(2)
C29 C28 H28 119.9
C28 C29 H29 119.4
C28 C29 C30 121.1(2)
C30 C29 H29 119.4
C25 C30 C22 117.92(17)
C29 C30 C22 124.03(18)
C29 C30 C25 117.90(18)
C32 C31 C6 119.05(18)
C36 C31 C6 122.88(18)
C36 C31 C32 118.06(19)
C31 C32 H32 119.4
C33 C32 C31 121.3(2)
C33 C32 H32 119.4
C32 C33 H33 119.9
C34 C33 C32 120.3(2)
C34 C33 H33 119.9
C33 C34 H34 120.3
C33 C34 C35 119.4(2)
C35 C34 H34 120.3
C34 C35 H35 119.8
C34 C35 C36 120.4(2)
C36 C35 H35 119.8
C31 C36 C35 120.6(2)
C31 C36 H36 119.7
C35 C36 H36 119.7
C10 C37 H37 120.3
C10 C37 C38 119.4(2)
C38 C37 H37 120.3
C13 C38 H38 119.1
C37 C38 C13 121.8(3)
C37 C38 H38 119.1

loop_
_geom_bond_atom_site_label_1
_geom_bond_atom_site_label_2
_geom_bond_distance
S1 O1 1.4331(14)
S1 O2 1.4266(14)
S1 N1 1.6529(16)
S1 C5 1.760(2)
S2 O0AA 1.4210(19)
S2 N2 1.663(2)
S2 O3 1.420(2)
S2 C10 1.751(2)
N1 C6 1.495(2)
N1 C25 1.441(2)
N2 C9 1.403(2)
N2 C17 1.426(3)
C1 H1A 0.9600
C1 H1B 0.9600
C1 H1C 0.9600
C1 C2 1.507(3)
C2 C3 1.377(3)
C2 C23 1.388(3)
C3 H3 0.9300
C3 C4 1.383(3)
C4 H4 0.9300
C4 C5 1.383(3)
C5 C24 1.378(3)
C6 H6 0.9800
C6 C7 1.499(2)
C6 C31 1.525(3)
C7 C8 1.513(3)
C7 C22 1.348(3)
C8 H8A 0.9700
C8 H8B 0.9700
C8 C9 1.494(3)
C9 C15 1.350(3)
C10 C11 1.377(3)
C10 C37 1.370(3)
C11 H11 0.9300
C11 C12 1.377(4)
C12 H12 0.9300
C12 C13 1.362(4)
C13 C14 1.505(4)
C13 C38 1.382(4)
C14 H14A 0.9600
C14 H14B 0.9600
C14 H14C 0.9600
C15 C16 1.444(3)
C15 C22 1.480(3)
C16 C17 1.408(3)
C16 C21 1.397(3)
C17 C18 1.399(3)
C18 H18 0.9300
C18 C19 1.377(4)
C19 H19 0.9300
C19 C20 1.378(4)
C20 H20 0.9300
C20 C21 1.375(3)
C21 H21 0.9300
C22 C30 1.463(3)
C23 H23 0.9300
C23 C24 1.374(3)
C24 H24 0.9300
C25 C26 1.382(3)
C25 C30 1.407(3)
C26 H26 0.9300
C26 C27 1.377(3)
C27 H27 0.9300
C27 C28 1.378(3)
C28 H28 0.9300
C28 C29 1.380(3)
C29 H29 0.9300
C29 C30 1.391(3)
C31 C32 1.384(3)
C31 C36 1.370(3)
C32 H32 0.9300
C32 C33 1.374(3)
C33 H33 0.9300
C33 C34 1.360(3)
C34 H34 0.9300
C34 C35 1.372(3)
C35 H35 0.9300
C35 C36 1.387(3)
C36 H36 0.9300
C37 H37 0.9300
C37 C38 1.373(4)
C38 H38 0.9300

loop_
_geom_hbond_atom_site_label_D
_geom_hbond_atom_site_label_H
_geom_hbond_atom_site_label_A
_geom_hbond_distance_DH
_geom_hbond_distance_HA
_geom_hbond_distance_DA
_geom_hbond_angle_DHA
_geom_hbond_site_symmetry_A
C6 H6 O1 0.98 2.37 2.882(2) 111.5 .
C18 H18 O0AA 0.93 2.47 3.054(5) 120.8 .
C24 H24 O1 0.93 2.56 3.224(3) 128.5 2_666
C26 H26 O2 0.93 2.63 3.279(2) 127.2 2_676

loop_
_geom_torsion_atom_site_label_1
_geom_torsion_atom_site_label_2
_geom_torsion_atom_site_label_3
_geom_torsion_atom_site_label_4
_geom_torsion
S1 N1 C6 C7 107.34(16)
S1 N1 C6 C31 -126.65(14)
S1 N1 C25 C26 64.1(2)
S1 N1 C25 C30 -118.39(16)
S1 C5 C24 C23 177.59(17)
S2 N2 C9 C8 21.8(3)
S2 N2 C9 C15 -161.39(15)
S2 N2 C17 C16 160.14(15)
S2 N2 C17 C18 -18.2(3)
S2 C10 C11 C12 -177.4(2)
S2 C10 C37 C38 177.92(19)
O1 S1 N1 C6 36.31(14)
O1 S1 N1 C25 -172.25(13)
O1 S1 C5 C4 136.22(16)
O1 S1 C5 C24 -41.31(18)
O2 S1 N1 C6 164.58(12)
O2 S1 N1 C25 -43.98(15)
O2 S1 C5 C4 6.37(19)
O2 S1 C5 C24 -171.16(16)
O0AA S2 N2 C9 -163.63(17)
O0AA S2 N2 C17 43.5(2)
O0AA S2 C10 C11 -25.2(3)
O0AA S2 C10 C37 156.1(2)
N1 S1 C5 C4 -109.81(16)
N1 S1 C5 C24 72.67(17)
N1 C6 C7 C8 -154.03(18)
N1 C6 C7 C22 28.4(2)
N1 C6 C31 C32 67.3(2)
N1 C6 C31 C36 -111.8(2)
N1 C25 C26 C27 178.74(17)
N1 C25 C30 C22 -1.9(3)
N1 C25 C30 C29 -177.65(17)
N2 S2 C10 C11 88.5(2)
N2 S2 C10 C37 -90.1(2)
N2 C9 C15 C16 3.0(2)
N2 C9 C15 C22 -177.91(16)
N2 C17 C18 C19 178.3(2)
O3 S2 N2 C9 -33.1(2)
O3 S2 N2 C17 174.04(18)
O3 S2 C10 C11 -159.2(2)
O3 S2 C10 C37 22.1(2)
C1 C2 C3 C4 -179.6(2)
C1 C2 C23 C24 -179.3(2)
C2 C3 C4 C5 -1.0(3)
C2 C23 C24 C5 -1.1(3)
C3 C2 C23 C24 1.1(3)
C3 C4 C5 S1 -176.54(16)
C3 C4 C5 C24 1.0(3)
C4 C5 C24 C23 0.1(3)
C5 S1 N1 C6 -79.01(14)
C5 S1 N1 C25 72.43(15)
C6 N1 C25 C26 -143.70(17)
C6 N1 C25 C30 33.8(2)
C6 C7 C8 C9 -178.76(18)
C6 C7 C22 C15 178.74(17)
C6 C7 C22 C30 1.3(3)
C6 C31 C32 C33 -178.49(19)
C6 C31 C36 C35 179.1(2)
C7 C6 C31 C32 -169.87(17)
C7 C6 C31 C36 11.0(3)
C7 C8 C9 N2 177.5(2)
C7 C8 C9 C15 0.7(2)
C7 C22 C30 C25 -16.2(3)
C7 C22 C30 C29 159.3(2)
C8 C7 C22 C15 0.8(2)
C8 C7 C22 C30 -176.63(17)
C8 C9 C15 C16 -179.44(17)
C8 C9 C15 C22 -0.3(2)
C9 N2 C17 C16 3.4(2)
C9 N2 C17 C18 -174.9(2)
C9 C15 C16 C17 -0.8(2)
C9 C15 C16 C21 176.6(2)
C9 C15 C22 C7 -0.3(2)
C9 C15 C22 C30 176.7(2)
C10 S2 N2 C9 81.46(19)
C10 S2 N2 C17 -71.42(19)
C10 C11 C12 C13 -0.3(5)
C10 C37 C38 C13 -0.7(4)
C11 C10 C37 C38 -0.7(4)
C11 C12 C13 C14 179.0(3)
C11 C12 C13 C38 -1.0(5)
C12 C13 C38 C37 1.6(4)
C14 C13 C38 C37 -178.5(3)
C15 C16 C17 N2 -1.7(2)
C15 C16 C17 C18 176.8(2)
C15 C16 C21 C20 -176.2(2)
C15 C22 C30 C25 167.07(19)
C15 C22 C30 C29 -17.5(3)
C16 C15 C22 C7 178.2(3)
C16 C15 C22 C30 -4.7(4)
C16 C17 C18 C19 0.2(3)
C17 N2 C9 C8 179.2(2)
C17 N2 C9 C15 -3.9(2)
C17 C16 C21 C20 0.9(3)
C17 C18 C19 C20 1.1(4)
C18 C19 C20 C21 -1.3(4)
C19 C20 C21 C16 0.3(4)
C21 C16 C17 N2 -179.60(18)
C21 C16 C17 C18 -1.2(3)
C22 C7 C8 C9 -0.9(2)
C22 C15 C16 C17 -179.3(3)
C22 C15 C16 C21 -1.9(5)
C23 C2 C3 C4 0.0(3)
C25 N1 C6 C7 -45.0(2)
C25 N1 C6 C31 81.00(18)
C25 C26 C27 C28 -0.8(3)
C26 C25 C30 C22 175.53(17)
C26 C25 C30 C29 -0.2(3)
C26 C27 C28 C29 -0.8(4)
C27 C28 C29 C30 1.9(4)
C28 C29 C30 C22 -176.9(2)
C28 C29 C30 C25 -1.4(3)
C30 C25 C26 C27 1.3(3)
C31 C6 C7 C8 83.3(2)
C31 C6 C7 C22 -94.3(2)
C31 C32 C33 C34 -0.7(3)
C32 C31 C36 C35 0.0(3)
C32 C33 C34 C35 0.0(4)
C33 C34 C35 C36 0.6(4)
C34 C35 C36 C31 -0.6(4)
C36 C31 C32 C33 0.7(3)
C37 C10 C11 C12 1.2(4)
